data_7219923
loop_
_publ_author_name
'liu, qingxiang'
'Wei, Qing'
'Liu, Rui'
'Zhao, Xiao-Jun'
'Zhao, Zhi-Xiang'

_publ_section_title
;
 NHC Macrometallocycles of Mercury(II) and Silver(I): Synthesis,
 Structural Studies and Recognition of Hg(II) Complex 4 for Silver ion
;
_journal_name_full 'RSC Adv.'
_journal_paper_doi 10.1039/C4RA14340J
_journal_year 2015
_chemical_formula_sum 'C42 H55 Hg I2 N5 O4 S2'
_chemical_formula_weight 1212.42
_chemical_name_systematic
; 
 ? 
;
_space_group_IT_number 14
_symmetry_cell_setting monoclinic
_symmetry_space_group_name_Hall '-P 2ybc'
_symmetry_space_group_name_H-M 'P 1 21/c 1'
_atom_sites_solution_hydrogens geom
_atom_sites_solution_primary direct
_atom_sites_solution_secondary difmap
_audit_creation_method SHELXL-97
_audit_update_record
;
2014-11-10 deposited with the CCDC.
2015-03-11 downloaded from the CCDC.
;
_cell_angle_alpha 90.00
_cell_angle_beta 93.137(5)
_cell_angle_gamma 90.00
_cell_formula_units_Z 4
_cell_length_a 15.477(4)
_cell_length_b 19.092(5)
_cell_length_c 16.200(4)
_cell_measurement_reflns_used 6308
_cell_measurement_temperature 296(2)
_cell_measurement_theta_max 24.14
_cell_measurement_theta_min 2.15
_cell_volume 4780(2)
_computing_cell_refinement 'Bruker SMART'
_computing_data_collection 'Bruker SMART'
_computing_data_reduction 'Bruker SAINT'
_computing_molecular_graphics 'Bruker SHELXTL'
_computing_publication_material 'Bruker SHELXTL'
_computing_structure_refinement 'SHELXL-97 (Sheldrick, 1997)'
_computing_structure_solution 'SHELXS-97 (Sheldrick, 1990)'
_diffrn_ambient_temperature 296(2)
_diffrn_measured_fraction_theta_full 1.000
_diffrn_measured_fraction_theta_max 1.000
_diffrn_measurement_device_type 'CCD area detector'
_diffrn_measurement_method 'phi and omega scans'
_diffrn_radiation_monochromator graphite
_diffrn_radiation_source 'fine-focus sealed tube'
_diffrn_radiation_type MoK\a
_diffrn_radiation_wavelength 0.71073
_diffrn_reflns_av_R_equivalents 0.0416
_diffrn_reflns_av_sigmaI/netI 0.0491
_diffrn_reflns_limit_h_max 18
_diffrn_reflns_limit_h_min -8
_diffrn_reflns_limit_k_max 22
_diffrn_reflns_limit_k_min -21
_diffrn_reflns_limit_l_max 19
_diffrn_reflns_limit_l_min -18
_diffrn_reflns_number 24279
_diffrn_reflns_theta_full 25.01
_diffrn_reflns_theta_max 25.01
_diffrn_reflns_theta_min 1.32
_exptl_absorpt_coefficient_mu 4.642
_exptl_absorpt_correction_T_max 0.5427
_exptl_absorpt_correction_T_min 0.4887
_exptl_absorpt_correction_type multi-scan
_exptl_absorpt_process_details SADABS
_exptl_crystal_colour COLOURLESS
_exptl_crystal_density_diffrn 1.685
_exptl_crystal_density_meas ?
_exptl_crystal_density_method 'not measured'
_exptl_crystal_description BLOCK
_exptl_crystal_F_000 2368
_exptl_crystal_size_max 0.18
_exptl_crystal_size_mid 0.17
_exptl_crystal_size_min 0.15
_refine_diff_density_max 1.139
_refine_diff_density_min -1.915
_refine_diff_density_rms 0.119
_refine_ls_extinction_method none
_refine_ls_goodness_of_fit_ref 1.030
_refine_ls_hydrogen_treatment constr
_refine_ls_matrix_type full
_refine_ls_number_parameters 527
_refine_ls_number_reflns 8435
_refine_ls_number_restraints 22
_refine_ls_restrained_S_all 1.028
_refine_ls_R_factor_all 0.0691
_refine_ls_R_factor_gt 0.0459
_refine_ls_shift/su_max 0.002
_refine_ls_shift/su_mean 0.000
_refine_ls_structure_factor_coef Fsqd
_refine_ls_weighting_details 'calc w=1/[\s^2^(Fo^2^)+(0.0540P)^2^+21.4613P] where P=(Fo^2^+2Fc^2^)/3'
_refine_ls_weighting_scheme calc
_refine_ls_wR_factor_gt 0.1183
_refine_ls_wR_factor_ref 0.1327
_reflns_number_gt 6206
_reflns_number_total 8435
_reflns_threshold_expression >2sigma(I)
_cod_data_source_file c4ra14340j2.cif
_cod_data_source_block n130417a
_cod_depositor_comments
;
The following automatic conversions were performed:

'_symmetry_cell_setting' value 'Monoclinic' changed to 'monoclinic'
according to
/usr/data/users/saulius/crontab/automatic-downloads/rss-feeds/RSC/lib/dictionaries/cif_core.dic
dictionary named 'cif_core.dic' version 2.4.2 from 2011-04-26.

'_exptl_absorpt_correction_type' value 'MULTI-SCAN' changed to
'multi-scan' according to
/usr/data/users/saulius/crontab/automatic-downloads/rss-feeds/RSC/lib/dictionaries/cif_core.dic
dictionary named 'cif_core.dic' version 2.4.2 from 2011-04-26.

'_exptl_crystal_density_meas' value 'NONE' was changed to '?' - the
value is perceived as not measured.

Automatic conversion script
Id: cif_fix_values 3105 2015-03-04 15:46:00Z robertas 
;
_cod_original_sg_symbol_H-M P2(1)/c
_cod_database_code 7219923

loop_
_symmetry_equiv_pos_as_xyz
'x, y, z'
'-x, y+1/2, -z+1/2'
'-x, -y, -z'
'x, -y-1/2, z-1/2'

loop_
_atom_site_label
_atom_site_type_symbol
_atom_site_fract_x
_atom_site_fract_y
_atom_site_fract_z
_atom_site_U_iso_or_equiv
_atom_site_adp_type
_atom_site_occupancy
_atom_site_symmetry_multiplicity
_atom_site_calc_flag
_atom_site_refinement_flags
_atom_site_disorder_assembly
_atom_site_disorder_group
Hg1 Hg 0.73008(2) 0.937113(18) 0.753137(17) 0.04651(12) Uani 1 1 d . . .
I1 I 0.58104(4) 1.03696(3) 0.81210(4) 0.0678(2) Uani 1 1 d . . .
I2 I 0.86729(5) 1.04681(4) 0.69408(4) 0.0774(2) Uani 1 1 d . . .
S1 S 0.7066(2) 0.28224(16) 0.2333(2) 0.0874(8) Uani 1 1 d . . .
O1 O 0.8250(3) 0.7761(3) 0.7521(3) 0.0513(14) Uani 1 1 d . . .
O2 O 0.6600(3) 0.7675(3) 0.7511(3) 0.0492(13) Uani 1 1 d . . .
O3 O 0.6478(6) 0.2221(5) 0.2478(7) 0.132(4) Uani 1 1 d . . .
N1 N 0.8234(4) 0.9364(3) 0.9338(4) 0.0442(15) Uani 1 1 d . . .
N2 N 0.9043(4) 0.8923(3) 0.8395(4) 0.0438(15) Uani 1 1 d . . .
N3 N 0.5651(4) 0.8765(3) 0.6638(3) 0.0419(15) Uani 1 1 d . . .
N4 N 0.6399(4) 0.9293(3) 0.5722(4) 0.0495(16) Uani 1 1 d . . .
N5 N 0.7241(12) 0.3358(9) 0.5361(11) 0.180(7) Uani 1 1 d . . .
C1 C 0.6123(9) 0.7973(7) 1.0185(8) 0.114(5) Uani 1 1 d . . .
H1A H 0.6537 0.7722 1.0535 0.137 Uiso 1 1 calc R . .
H1B H 0.5833 0.7653 0.9807 0.137 Uiso 1 1 calc R . .
H1C H 0.5706 0.8193 1.0519 0.137 Uiso 1 1 calc R . .
C2 C 0.6588(7) 0.8534(6) 0.9700(6) 0.082(3) Uani 1 1 d . . .
H2A H 0.7007 0.8309 0.9363 0.099 Uiso 1 1 calc R . .
H2B H 0.6169 0.8772 0.9332 0.099 Uiso 1 1 calc R . .
C3 C 0.7042(6) 0.9060(6) 1.0251(6) 0.075(3) Uani 1 1 d . . .
H3A H 0.7470 0.8822 1.0610 0.090 Uiso 1 1 calc R . .
H3B H 0.6625 0.9275 1.0599 0.090 Uiso 1 1 calc R . .
C4 C 0.7490(6) 0.9635(5) 0.9774(5) 0.058(2) Uani 1 1 d . . .
H4A H 0.7076 0.9843 0.9375 0.069 Uiso 1 1 calc R . .
H4B H 0.7689 0.9999 1.0156 0.069 Uiso 1 1 calc R . .
C5 C 0.9031(5) 0.9198(4) 0.9743(5) 0.0476(19) Uani 1 1 d . . .
C6 C 0.9547(5) 0.8917(4) 0.9142(5) 0.0465(19) Uani 1 1 d . . .
C7 C 1.0392(5) 0.8715(5) 0.9341(6) 0.063(2) Uani 1 1 d . . .
H7 H 1.0746 0.8533 0.8948 0.075 Uiso 1 1 calc R . .
C8 C 1.0684(6) 0.8801(6) 1.0167(7) 0.080(3) Uani 1 1 d . . .
H8 H 1.1250 0.8674 1.0319 0.096 Uiso 1 1 calc R . .
C9 C 1.0177(7) 0.9064(6) 1.0763(6) 0.079(3) Uani 1 1 d . . .
H9 H 1.0402 0.9098 1.1306 0.095 Uiso 1 1 calc R . .
C10 C 0.9338(6) 0.9280(5) 1.0568(5) 0.064(3) Uani 1 1 d . . .
H10 H 0.8994 0.9470 1.0964 0.077 Uiso 1 1 calc R . .
C11 C 0.8248(5) 0.9194(4) 0.8520(4) 0.0385(17) Uani 1 1 d . . .
C12 C 0.9331(5) 0.8635(4) 0.7619(5) 0.0464(19) Uani 1 1 d . . .
H12A H 0.9944 0.8729 0.7581 0.056 Uiso 1 1 calc R . .
H12B H 0.9024 0.8867 0.7158 0.056 Uiso 1 1 calc R . .
C13 C 0.9177(5) 0.7855(4) 0.7557(5) 0.0482(19) Uani 1 1 d . . .
H13A H 0.9419 0.7668 0.7063 0.058 Uiso 1 1 calc R . .
H13B H 0.9442 0.7617 0.8035 0.058 Uiso 1 1 calc R . .
C14 C 0.7946(5) 0.7079(4) 0.7526(4) 0.0430(18) Uani 1 1 d . . .
C15 C 0.7018(5) 0.7025(4) 0.7530(4) 0.0420(18) Uani 1 1 d . . .
C16 C 0.6627(5) 0.6400(4) 0.7543(4) 0.0443(18) Uani 1 1 d . . .
H16 H 0.6026 0.6376 0.7539 0.053 Uiso 1 1 calc R . .
C17 C 0.7124(5) 0.5769(4) 0.7562(4) 0.0449(19) Uani 1 1 d . . .
C18 C 0.6742(6) 0.5088(5) 0.7581(5) 0.059(2) Uani 1 1 d . . .
H18 H 0.6143 0.5046 0.7578 0.070 Uiso 1 1 calc R . .
C19 C 0.7235(7) 0.4501(5) 0.7604(6) 0.075(3) Uani 1 1 d . . .
H19 H 0.6970 0.4064 0.7609 0.089 Uiso 1 1 calc R . .
C20 C 0.8147(7) 0.4546(5) 0.7620(7) 0.073(3) Uani 1 1 d . . .
H20 H 0.8481 0.4141 0.7640 0.088 Uiso 1 1 calc R . .
C21 C 0.8529(6) 0.5182(5) 0.7607(6) 0.062(2) Uani 1 1 d . . .
H21 H 0.9130 0.5208 0.7622 0.074 Uiso 1 1 calc R . .
C22 C 0.8034(5) 0.5817(4) 0.7570(4) 0.0448(18) Uani 1 1 d . . .
C23 C 0.8430(5) 0.6487(4) 0.7548(4) 0.0462(19) Uani 1 1 d . . .
H23 H 0.9030 0.6520 0.7550 0.055 Uiso 1 1 calc R . .
C24 C 0.5665(4) 0.7682(4) 0.7492(5) 0.0446(18) Uani 1 1 d . . .
H24A H 0.5461 0.7478 0.7994 0.054 Uiso 1 1 calc R . .
H24B H 0.5427 0.7415 0.7022 0.054 Uiso 1 1 calc R . .
C25 C 0.5395(5) 0.8442(4) 0.7418(5) 0.0458(19) Uani 1 1 d . . .
H25A H 0.4771 0.8473 0.7446 0.055 Uiso 1 1 calc R . .
H25B H 0.5657 0.8702 0.7881 0.055 Uiso 1 1 calc R . .
C26 C 0.6397(5) 0.9118(4) 0.6523(4) 0.0436(18) Uani 1 1 d . . .
C27 C 0.5634(5) 0.9058(4) 0.5301(5) 0.051(2) Uani 1 1 d . . .
C28 C 0.5158(5) 0.8720(4) 0.5882(5) 0.049(2) Uani 1 1 d . . .
C29 C 0.4357(5) 0.8421(5) 0.5677(6) 0.062(2) Uani 1 1 d . . .
H29 H 0.4031 0.8198 0.6065 0.074 Uiso 1 1 calc R . .
C30 C 0.4076(7) 0.8478(6) 0.4843(6) 0.082(3) Uani 1 1 d . . .
H30 H 0.3550 0.8275 0.4672 0.098 Uiso 1 1 calc R . .
C31 C 0.4546(7) 0.8825(6) 0.4256(6) 0.081(3) Uani 1 1 d . . .
H31 H 0.4322 0.8852 0.3713 0.097 Uiso 1 1 calc R . .
C32 C 0.5337(6) 0.9129(6) 0.4466(5) 0.068(3) Uani 1 1 d . . .
H32 H 0.5654 0.9365 0.4082 0.081 Uiso 1 1 calc R . .
C33 C 0.7136(7) 0.9596(5) 0.5290(5) 0.069(3) Uani 1 1 d . . .
H33A H 0.7534 0.9822 0.5689 0.083 Uiso 1 1 calc R . .
H33B H 0.6922 0.9947 0.4897 0.083 Uiso 1 1 calc R . .
C34 C 0.7614(7) 0.9018(7) 0.4833(6) 0.086(4) Uani 1 1 d . . .
H34A H 0.7200 0.8781 0.4458 0.104 Uiso 1 1 calc R . .
H34B H 0.8041 0.9238 0.4500 0.104 Uiso 1 1 calc R . .
C35 C 0.8053(8) 0.8491(7) 0.5364(7) 0.097(4) Uani 1 1 d . . .
H35A H 0.7640 0.8289 0.5725 0.116 Uiso 1 1 calc R . .
H35B H 0.8503 0.8718 0.5709 0.116 Uiso 1 1 calc R . .
C36 C 0.8457(9) 0.7906(8) 0.4867(8) 0.126(5) Uani 1 1 d . . .
H36A H 0.8033 0.7726 0.4468 0.152 Uiso 1 1 calc R . .
H36B H 0.8651 0.7537 0.5234 0.152 Uiso 1 1 calc R . .
H36C H 0.8940 0.8089 0.4588 0.152 Uiso 1 1 calc R . .
C37 C 0.8078(9) 0.2481(7) 0.2104(11) 0.138(6) Uani 1 1 d . . .
H37A H 0.8521 0.2694 0.2458 0.166 Uiso 1 1 calc R . .
H37B H 0.8185 0.2578 0.1538 0.166 Uiso 1 1 calc R . .
H37C H 0.8080 0.1983 0.2192 0.166 Uiso 1 1 calc R . .
C38 C 0.7432(10) 0.3130(7) 0.3290(7) 0.118(5) Uani 1 1 d . . .
H38A H 0.6955 0.3169 0.3641 0.142 Uiso 1 1 calc R . .
H38B H 0.7694 0.3581 0.3229 0.142 Uiso 1 1 calc R . .
H38C H 0.7852 0.2810 0.3532 0.142 Uiso 1 1 calc R . .
C41 C 0.6631(11) 0.3603(9) 0.5471(9) 0.111(5) Uani 1 1 d . . .
C42 C 0.5885(10) 0.3943(11) 0.5608(9) 0.151(7) Uani 1 1 d . . .
H42A H 0.5962 0.4221 0.6101 0.181 Uiso 1 1 calc R . .
H42B H 0.5432 0.3608 0.5674 0.181 Uiso 1 1 calc R . .
H42C H 0.5733 0.4242 0.5146 0.181 Uiso 1 1 calc R . .
O4 O 0.9322(10) 0.3166(10) 0.8715(8) 0.117(3) Uani 0.786(6) 1 d PD A 1
S2 S 0.9282(3) 0.3367(3) 0.9612(3) 0.1091(16) Uani 0.786(6) 1 d PD A 1
C39 C 0.9486(14) 0.4267(7) 0.9655(17) 0.144(6) Uani 0.786(6) 1 d PDU A 1
H39A H 0.9777 0.4407 0.9173 0.173 Uiso 0.786(6) 1 calc PR A 1
H39B H 0.9845 0.4372 1.0141 0.173 Uiso 0.786(6) 1 calc PR A 1
H39C H 0.8949 0.4516 0.9674 0.173 Uiso 0.786(6) 1 calc PR A 1
C40 C 0.8180(6) 0.3443(10) 0.9787(11) 0.125(7) Uani 0.786(6) 1 d PD A 1
H40A H 0.7897 0.3709 0.9347 0.150 Uiso 0.786(6) 1 calc PR A 1
H40B H 0.8112 0.3678 1.0304 0.150 Uiso 0.786(6) 1 calc PR A 1
H40C H 0.7926 0.2985 0.9806 0.150 Uiso 0.786(6) 1 calc PR A 1
O4' O 0.934(3) 0.315(3) 0.881(4) 0.117(3) Uani 0.214(6) 1 d PD A 2
S2' S 0.8759(12) 0.3605(11) 0.9301(12) 0.1091(16) Uani 0.214(6) 1 d PD A 2
C39' C 0.955(5) 0.421(3) 0.965(5) 0.144(6) Uani 0.214(6) 1 d PDU A 2
H39D H 1.0053 0.3959 0.9868 0.173 Uiso 0.214(6) 1 calc PR A 2
H39E H 0.9327 0.4493 1.0077 0.173 Uiso 0.214(6) 1 calc PR A 2
H39F H 0.9706 0.4498 0.9200 0.173 Uiso 0.214(6) 1 calc PR A 2
C40' C 0.883(4) 0.310(3) 1.021(2) 0.125(7) Uani 0.214(6) 1 d PD A 2
H40D H 0.8463 0.2694 1.0133 0.150 Uiso 0.214(6) 1 calc PR A 2
H40E H 0.8636 0.3374 1.0659 0.150 Uiso 0.214(6) 1 calc PR A 2
H40F H 0.9414 0.2955 1.0322 0.150 Uiso 0.214(6) 1 calc PR A 2

loop_
_atom_site_aniso_label
_atom_site_aniso_U_11
_atom_site_aniso_U_22
_atom_site_aniso_U_33
_atom_site_aniso_U_23
_atom_site_aniso_U_13
_atom_site_aniso_U_12
Hg1 0.04403(19) 0.0618(2) 0.03309(17) 0.00232(14) -0.00360(12) -0.00451(16)
I1 0.0660(4) 0.0704(4) 0.0662(4) -0.0017(3) -0.0043(3) 0.0131(3)
I2 0.0921(5) 0.0715(4) 0.0678(4) 0.0058(3) -0.0025(4) -0.0139(4)
S1 0.081(2) 0.0773(19) 0.103(2) -0.0011(16) 0.0010(16) -0.0003(16)
O1 0.036(3) 0.049(3) 0.070(4) 0.000(3) 0.007(3) -0.001(3)
O2 0.039(3) 0.047(3) 0.062(3) 0.006(3) 0.004(3) -0.001(3)
O3 0.099(7) 0.107(7) 0.195(10) -0.001(7) 0.045(7) -0.036(6)
N1 0.046(4) 0.052(4) 0.035(3) 0.003(3) 0.000(3) 0.000(3)
N2 0.042(4) 0.049(4) 0.040(3) 0.002(3) 0.003(3) -0.006(3)
N3 0.038(4) 0.051(4) 0.036(3) 0.000(3) 0.000(3) 0.004(3)
N4 0.047(4) 0.062(4) 0.039(4) 0.010(3) -0.004(3) -0.006(3)
N5 0.168(16) 0.180(16) 0.200(16) 0.043(12) 0.085(14) 0.028(13)
C1 0.113(10) 0.138(12) 0.093(9) 0.035(8) 0.009(8) -0.043(9)
C2 0.078(7) 0.107(9) 0.063(6) 0.016(6) 0.012(5) -0.014(7)
C3 0.061(6) 0.114(8) 0.052(5) 0.006(5) 0.016(5) 0.009(6)
C4 0.063(6) 0.068(6) 0.043(5) -0.006(4) 0.007(4) 0.014(5)
C5 0.045(5) 0.053(5) 0.045(4) 0.002(4) -0.008(4) 0.000(4)
C6 0.039(4) 0.054(5) 0.045(4) 0.005(4) -0.005(3) -0.002(4)
C7 0.039(5) 0.075(6) 0.073(6) -0.001(5) -0.009(4) 0.005(5)
C8 0.044(5) 0.112(9) 0.081(7) 0.004(6) -0.029(5) 0.005(6)
C9 0.072(7) 0.106(8) 0.056(6) 0.003(6) -0.026(5) -0.005(6)
C10 0.068(6) 0.084(7) 0.040(5) -0.010(4) -0.008(4) -0.002(5)
C11 0.031(4) 0.051(4) 0.034(4) 0.003(3) 0.001(3) -0.003(3)
C12 0.038(4) 0.060(5) 0.043(4) -0.007(4) 0.010(3) -0.007(4)
C13 0.036(4) 0.059(5) 0.050(5) 0.001(4) 0.008(3) -0.007(4)
C14 0.042(4) 0.047(5) 0.040(4) 0.000(3) 0.000(3) -0.006(4)
C15 0.041(4) 0.045(5) 0.040(4) 0.003(3) 0.001(3) -0.003(4)
C16 0.037(4) 0.053(5) 0.043(4) 0.006(3) 0.001(3) 0.000(4)
C17 0.044(5) 0.052(5) 0.038(4) 0.005(3) 0.002(3) -0.002(4)
C18 0.059(6) 0.054(5) 0.062(5) -0.002(4) -0.002(4) -0.006(5)
C19 0.085(8) 0.045(6) 0.095(8) 0.003(5) 0.013(6) -0.009(5)
C20 0.078(8) 0.048(6) 0.095(8) 0.006(5) 0.015(6) 0.008(5)
C21 0.053(5) 0.063(6) 0.070(6) 0.006(5) 0.013(4) 0.009(5)
C22 0.050(5) 0.047(5) 0.038(4) 0.001(3) 0.007(3) 0.003(4)
C23 0.039(4) 0.057(5) 0.043(4) -0.003(4) 0.008(3) 0.012(4)
C24 0.024(4) 0.061(5) 0.048(4) 0.007(4) 0.003(3) 0.001(4)
C25 0.034(4) 0.060(5) 0.044(4) 0.000(4) 0.005(3) 0.005(4)
C26 0.042(5) 0.048(4) 0.040(4) 0.000(3) -0.004(3) -0.001(4)
C27 0.047(5) 0.062(5) 0.042(4) 0.001(4) -0.007(4) 0.002(4)
C28 0.045(5) 0.062(5) 0.038(4) -0.002(4) -0.007(4) 0.009(4)
C29 0.042(5) 0.083(7) 0.059(5) -0.003(5) -0.008(4) -0.001(5)
C30 0.060(6) 0.111(9) 0.072(7) -0.009(6) -0.032(5) -0.010(6)
C31 0.079(8) 0.108(9) 0.052(6) 0.003(6) -0.029(5) 0.002(7)
C32 0.065(6) 0.097(7) 0.039(5) 0.006(5) -0.012(4) 0.003(6)
C33 0.078(7) 0.085(7) 0.043(5) 0.012(4) -0.004(5) -0.035(6)
C34 0.061(6) 0.152(11) 0.047(6) 0.000(6) 0.010(5) -0.027(7)
C35 0.075(8) 0.158(12) 0.059(7) -0.012(7) 0.008(6) 0.003(8)
C36 0.112(11) 0.171(14) 0.097(10) -0.041(10) 0.007(8) 0.023(11)
C37 0.089(10) 0.095(10) 0.234(19) 0.006(11) 0.044(11) -0.001(8)
C38 0.132(12) 0.128(12) 0.091(9) 0.005(8) -0.018(8) 0.004(10)
C41 0.104(12) 0.125(12) 0.109(11) 0.015(9) 0.048(9) -0.005(10)
C42 0.103(12) 0.24(2) 0.107(11) 0.018(13) 0.032(9) -0.035(14)
O4 0.126(7) 0.124(7) 0.106(8) -0.012(6) 0.059(6) 0.016(6)
S2 0.080(3) 0.135(4) 0.114(4) -0.003(3) 0.020(3) 0.015(3)
C39 0.143(7) 0.145(7) 0.145(7) -0.001(3) 0.011(4) -0.002(3)
C40 0.096(13) 0.160(19) 0.124(15) -0.041(13) 0.056(12) -0.026(13)
O4' 0.126(7) 0.124(7) 0.106(8) -0.012(6) 0.059(6) 0.016(6)
S2' 0.080(3) 0.135(4) 0.114(4) -0.003(3) 0.020(3) 0.015(3)
C39' 0.143(7) 0.145(7) 0.145(7) -0.001(3) 0.011(4) -0.002(3)
C40' 0.096(13) 0.160(19) 0.124(15) -0.041(13) 0.056(12) -0.026(13)

loop_
_atom_type_symbol
_atom_type_description
_atom_type_scat_dispersion_real
_atom_type_scat_dispersion_imag
_atom_type_scat_source
C C 0.0033 0.0016 'International Tables Vol C Tables 4.2.6.8 and 6.1.1.4'
H H 0.0000 0.0000 'International Tables Vol C Tables 4.2.6.8 and 6.1.1.4'
N N 0.0061 0.0033 'International Tables Vol C Tables 4.2.6.8 and 6.1.1.4'
O O 0.0106 0.0060 'International Tables Vol C Tables 4.2.6.8 and 6.1.1.4'
S S 0.1246 0.1234 'International Tables Vol C Tables 4.2.6.8 and 6.1.1.4'
Hg Hg -2.3894 9.2266 'International Tables Vol C Tables 4.2.6.8 and 6.1.1.4'
I I -0.4742 1.8119 'International Tables Vol C Tables 4.2.6.8 and 6.1.1.4'

loop_
_geom_angle_atom_site_label_1
_geom_angle_atom_site_label_2
_geom_angle_atom_site_label_3
_geom_angle
C11 Hg1 C26 157.8(3)
C11 Hg1 I2 83.53(19)
C26 Hg1 I2 109.8(2)
C11 Hg1 I1 110.4(2)
C26 Hg1 I1 84.9(2)
I2 Hg1 I1 101.75(3)
O3 S1 C38 107.1(7)
O3 S1 C37 107.8(6)
C38 S1 C37 93.7(8)
C14 O1 C13 117.0(6)
C15 O2 C24 118.0(6)
C11 N1 C5 109.9(6)
C11 N1 C4 127.0(7)
C5 N1 C4 123.0(6)
C11 N2 C6 109.8(6)
C11 N2 C12 126.2(6)
C6 N2 C12 123.8(7)
C26 N3 C28 109.6(6)
C26 N3 C25 126.4(6)
C28 N3 C25 123.9(6)
C26 N4 C27 110.2(6)
C26 N4 C33 126.5(7)
C27 N4 C33 122.8(6)
C2 C1 H1A 109.5
C2 C1 H1B 109.5
H1A C1 H1B 109.5
C2 C1 H1C 109.5
H1A C1 H1C 109.5
H1B C1 H1C 109.5
C3 C2 C1 112.5(9)
C3 C2 H2A 109.1
C1 C2 H2A 109.1
C3 C2 H2B 109.1
C1 C2 H2B 109.1
H2A C2 H2B 107.8
C2 C3 C4 113.1(8)
C2 C3 H3A 109.0
C4 C3 H3A 109.0
C2 C3 H3B 109.0
C4 C3 H3B 109.0
H3A C3 H3B 107.8
N1 C4 C3 112.1(7)
N1 C4 H4A 109.2
C3 C4 H4A 109.2
N1 C4 H4B 109.2
C3 C4 H4B 109.2
H4A C4 H4B 107.9
C6 C5 N1 106.4(6)
C6 C5 C10 121.9(8)
N1 C5 C10 131.6(8)
C7 C6 C5 120.8(7)
C7 C6 N2 132.6(8)
C5 C6 N2 106.6(7)
C6 C7 C8 116.2(9)
C6 C7 H7 121.9
C8 C7 H7 121.9
C9 C8 C7 123.4(9)
C9 C8 H8 118.3
C7 C8 H8 118.3
C8 C9 C10 120.9(9)
C8 C9 H9 119.6
C10 C9 H9 119.6
C9 C10 C5 116.8(9)
C9 C10 H10 121.6
C5 C10 H10 121.6
N2 C11 N1 107.3(6)
N2 C11 Hg1 122.5(5)
N1 C11 Hg1 130.0(5)
N2 C12 C13 111.9(6)
N2 C12 H12A 109.2
C13 C12 H12A 109.2
N2 C12 H12B 109.2
C13 C12 H12B 109.2
H12A C12 H12B 107.9
O1 C13 C12 106.2(6)
O1 C13 H13A 110.5
C12 C13 H13A 110.5
O1 C13 H13B 110.5
C12 C13 H13B 110.5
H13A C13 H13B 108.7
C23 C14 O1 126.6(7)
C23 C14 C15 119.3(7)
O1 C14 C15 114.1(7)
C16 C15 O2 125.6(7)
C16 C15 C14 121.1(7)
O2 C15 C14 113.3(6)
C15 C16 C17 120.5(7)
C15 C16 H16 119.7
C17 C16 H16 119.7
C22 C17 C16 118.8(7)
C22 C17 C18 118.2(7)
C16 C17 C18 123.0(7)
C19 C18 C17 121.3(9)
C19 C18 H18 119.4
C17 C18 H18 119.4
C18 C19 C20 120.8(9)
C18 C19 H19 119.6
C20 C19 H19 119.6
C21 C20 C19 119.4(9)
C21 C20 H20 120.3
C19 C20 H20 120.3
C20 C21 C22 121.8(9)
C20 C21 H21 119.1
C22 C21 H21 119.1
C17 C22 C23 119.4(7)
C17 C22 C21 118.5(7)
C23 C22 C21 122.2(8)
C14 C23 C22 120.9(7)
C14 C23 H23 119.6
C22 C23 H23 119.6
O2 C24 C25 106.4(6)
O2 C24 H24A 110.4
C25 C24 H24A 110.4
O2 C24 H24B 110.4
C25 C24 H24B 110.4
H24A C24 H24B 108.6
N3 C25 C24 112.4(6)
N3 C25 H25A 109.1
C24 C25 H25A 109.1
N3 C25 H25B 109.1
C24 C25 H25B 109.1
H25A C25 H25B 107.8
N4 C26 N3 107.6(6)
N4 C26 Hg1 130.2(6)
N3 C26 Hg1 122.1(5)
C28 C27 N4 106.4(6)
C28 C27 C32 122.6(8)
N4 C27 C32 131.0(8)
C27 C28 C29 121.9(7)
C27 C28 N3 106.2(7)
C29 C28 N3 131.9(8)
C28 C29 C30 115.2(9)
C28 C29 H29 122.4
C30 C29 H29 122.4
C31 C30 C29 123.2(9)
C31 C30 H30 118.4
C29 C30 H30 118.4
C32 C31 C30 121.4(9)
C32 C31 H31 119.3
C30 C31 H31 119.3
C31 C32 C27 115.7(9)
C31 C32 H32 122.2
C27 C32 H32 122.2
N4 C33 C34 110.4(8)
N4 C33 H33A 109.6
C34 C33 H33A 109.6
N4 C33 H33B 109.6
C34 C33 H33B 109.6
H33A C33 H33B 108.1
C35 C34 C33 115.3(8)
C35 C34 H34A 108.4
C33 C34 H34A 108.4
C35 C34 H34B 108.4
C33 C34 H34B 108.4
H34A C34 H34B 107.5
C34 C35 C36 112.4(10)
C34 C35 H35A 109.1
C36 C35 H35A 109.1
C34 C35 H35B 109.1
C36 C35 H35B 109.1
H35A C35 H35B 107.9
C35 C36 H36A 109.5
C35 C36 H36B 109.5
H36A C36 H36B 109.5
C35 C36 H36C 109.5
H36A C36 H36C 109.5
H36B C36 H36C 109.5
S1 C37 H37A 109.5
S1 C37 H37B 109.5
H37A C37 H37B 109.5
S1 C37 H37C 109.5
H37A C37 H37C 109.5
H37B C37 H37C 109.5
S1 C38 H38A 109.5
S1 C38 H38B 109.5
H38A C38 H38B 109.5
S1 C38 H38C 109.5
H38A C38 H38C 109.5
H38B C38 H38C 109.5
N5 C41 C42 177(2)
C41 C42 H42A 109.5
C41 C42 H42B 109.5
H42A C42 H42B 109.5
C41 C42 H42C 109.5
H42A C42 H42C 109.5
H42B C42 H42C 109.5
O4 S2 C39 105.7(8)
O4 S2 C40 105.6(8)
C39 S2 C40 95.0(6)
O4' S2' C39' 97(3)
O4' S2' C40' 97(3)
C39' S2' C40' 94.7(7)
S2' C39' H39D 109.5
S2' C39' H39E 109.5
H39D C39' H39E 109.5
S2' C39' H39F 109.5
H39D C39' H39F 109.5
H39E C39' H39F 109.5
S2' C40' H40D 109.5
S2' C40' H40E 109.5
H40D C40' H40E 109.5
S2' C40' H40F 109.5
H40D C40' H40F 109.5
H40E C40' H40F 109.5

loop_
_geom_bond_atom_site_label_1
_geom_bond_atom_site_label_2
_geom_bond_distance
Hg1 C11 2.138(7)
Hg1 C26 2.146(7)
Hg1 I2 3.1677(9)
Hg1 I1 3.1794(9)
S1 O3 1.492(9)
S1 C38 1.723(12)
S1 C37 1.754(13)
O1 C14 1.384(9)
O1 C13 1.443(9)
O2 C15 1.399(9)
O2 C24 1.446(8)
N1 C11 1.366(9)
N1 C5 1.402(10)
N1 C4 1.477(10)
N2 C11 1.361(9)
N2 C6 1.403(9)
N2 C12 1.463(9)
N3 C26 1.359(10)
N3 C28 1.409(9)
N3 C25 1.480(9)
N4 C26 1.340(9)
N4 C27 1.407(10)
N4 C33 1.488(11)
N5 C41 1.078(19)
C1 C2 1.531(14)
C1 H1A 0.9600
C1 H1B 0.9600
C1 H1C 0.9600
C2 C3 1.495(14)
C2 H2A 0.9700
C2 H2B 0.9700
C3 C4 1.530(13)
C3 H3A 0.9700
C3 H3B 0.9700
C4 H4A 0.9700
C4 H4B 0.9700
C5 C6 1.399(11)
C5 C10 1.403(11)
C6 C7 1.385(11)
C7 C8 1.397(13)
C7 H7 0.9300
C8 C9 1.372(15)
C8 H8 0.9300
C9 C10 1.382(14)
C9 H9 0.9300
C10 H10 0.9300
C12 C13 1.511(11)
C12 H12A 0.9700
C12 H12B 0.9700
C13 H13A 0.9700
C13 H13B 0.9700
C14 C23 1.356(11)
C14 C15 1.440(11)
C15 C16 1.339(11)
C16 C17 1.429(11)
C16 H16 0.9300
C17 C22 1.410(11)
C17 C18 1.430(11)
C18 C19 1.355(13)
C18 H18 0.9300
C19 C20 1.412(15)
C19 H19 0.9300
C20 C21 1.351(13)
C20 H20 0.9300
C21 C22 1.434(12)
C21 H21 0.9300
C22 C23 1.421(11)
C23 H23 0.9300
C24 C25 1.513(11)
C24 H24A 0.9700
C24 H24B 0.9700
C25 H25A 0.9700
C25 H25B 0.9700
C27 C28 1.387(11)
C27 C32 1.411(11)
C28 C29 1.389(11)
C29 C30 1.400(13)
C29 H29 0.9300
C30 C31 1.396(15)
C30 H30 0.9300
C31 C32 1.381(14)
C31 H31 0.9300
C32 H32 0.9300
C33 C34 1.541(15)
C33 H33A 0.9700
C33 H33B 0.9700
C34 C35 1.466(16)
C34 H34A 0.9700
C34 H34B 0.9700
C35 C36 1.530(16)
C35 H35A 0.9700
C35 H35B 0.9700
C36 H36A 0.9600
C36 H36B 0.9600
C36 H36C 0.9600
C37 H37A 0.9600
C37 H37B 0.9600
C37 H37C 0.9600
C38 H38A 0.9600
C38 H38B 0.9600
C38 H38C 0.9600
C41 C42 1.35(2)
C42 H42A 0.9600
C42 H42B 0.9600
C42 H42C 0.9600
O4 S2 1.508(9)
S2 C39 1.749(10)
S2 C40 1.751(8)
C39 H39A 0.9600
C39 H39B 0.9600
C39 H39C 0.9600
C40 H40A 0.9600
C40 H40B 0.9600
C40 H40C 0.9600
O4' S2' 1.502(10)
S2' C39' 1.752(10)
S2' C40' 1.754(10)
C39' H39D 0.9600
C39' H39E 0.9600
C39' H39F 0.9600
C40' H40D 0.9600
C40' H40E 0.9600
C40' H40F 0.9600

loop_
_geom_torsion_atom_site_label_1
_geom_torsion_atom_site_label_2
_geom_torsion_atom_site_label_3
_geom_torsion_atom_site_label_4
_geom_torsion
C1 C2 C3 C4 -178.5(10)
C11 N1 C4 C3 99.8(9)
C5 N1 C4 C3 -75.7(10)
C2 C3 C4 N1 -68.2(11)
C11 N1 C5 C6 0.1(9)
C4 N1 C5 C6 176.2(7)
C11 N1 C5 C10 178.9(9)
C4 N1 C5 C10 -5.0(14)
N1 C5 C6 C7 178.3(8)
C10 C5 C6 C7 -0.7(13)
N1 C5 C6 N2 0.0(9)
C10 C5 C6 N2 -179.0(8)
C11 N2 C6 C7 -178.1(9)
C12 N2 C6 C7 5.6(14)
C11 N2 C6 C5 -0.1(9)
C12 N2 C6 C5 -176.4(7)
C5 C6 C7 C8 0.7(13)
N2 C6 C7 C8 178.5(9)
C6 C7 C8 C9 0.5(16)
C7 C8 C9 C10 -1.8(18)
C8 C9 C10 C5 1.7(16)
C6 C5 C10 C9 -0.5(14)
N1 C5 C10 C9 -179.2(9)
C6 N2 C11 N1 0.1(8)
C12 N2 C11 N1 176.4(6)
C6 N2 C11 Hg1 175.4(5)
C12 N2 C11 Hg1 -8.3(10)
C5 N1 C11 N2 -0.1(8)
C4 N1 C11 N2 -176.0(7)
C5 N1 C11 Hg1 -175.0(6)
C4 N1 C11 Hg1 9.1(11)
C26 Hg1 C11 N2 64.1(10)
I2 Hg1 C11 N2 -64.6(6)
I1 Hg1 C11 N2 -164.7(5)
C26 Hg1 C11 N1 -121.7(8)
I2 Hg1 C11 N1 109.6(7)
I1 Hg1 C11 N1 9.4(7)
C11 N2 C12 C13 -91.7(9)
C6 N2 C12 C13 84.0(9)
C14 O1 C13 C12 -175.2(6)
N2 C12 C13 O1 65.3(8)
C13 O1 C14 C23 -1.0(10)
C13 O1 C14 C15 177.1(6)
C24 O2 C15 C16 -0.9(10)
C24 O2 C15 C14 178.4(6)
C23 C14 C15 C16 -1.1(11)
O1 C14 C15 C16 -179.4(6)
C23 C14 C15 O2 179.6(6)
O1 C14 C15 O2 1.3(9)
O2 C15 C16 C17 180.0(7)
C14 C15 C16 C17 0.8(11)
C15 C16 C17 C22 0.2(11)
C15 C16 C17 C18 179.5(7)
C22 C17 C18 C19 -0.2(12)
C16 C17 C18 C19 -179.6(8)
C17 C18 C19 C20 0.8(15)
C18 C19 C20 C21 -0.5(17)
C19 C20 C21 C22 -0.5(15)
C16 C17 C22 C23 -0.8(11)
C18 C17 C22 C23 179.8(7)
C16 C17 C22 C21 178.6(7)
C18 C17 C22 C21 -0.8(11)
C20 C21 C22 C17 1.1(13)
C20 C21 C22 C23 -179.5(9)
O1 C14 C23 C22 178.5(7)
C15 C14 C23 C22 0.5(11)
C17 C22 C23 C14 0.4(11)
C21 C22 C23 C14 -179.0(7)
C15 O2 C24 C25 -176.4(6)
C26 N3 C25 C24 -92.0(9)
C28 N3 C25 C24 84.8(8)
O2 C24 C25 N3 63.2(8)
C27 N4 C26 N3 0.7(9)
C33 N4 C26 N3 -170.9(8)
C27 N4 C26 Hg1 -175.0(6)
C33 N4 C26 Hg1 13.3(13)
C28 N3 C26 N4 -0.5(9)
C25 N3 C26 N4 176.7(7)
C28 N3 C26 Hg1 175.6(5)
C25 N3 C26 Hg1 -7.2(10)
C11 Hg1 C26 N4 -116.7(9)
I2 Hg1 C26 N4 7.7(8)
I1 Hg1 C26 N4 108.4(7)
C11 Hg1 C26 N3 68.1(10)
I2 Hg1 C26 N3 -167.5(5)
I1 Hg1 C26 N3 -66.8(6)
C26 N4 C27 C28 -0.6(9)
C33 N4 C27 C28 171.4(8)
C26 N4 C27 C32 178.5(9)
C33 N4 C27 C32 -9.5(14)
N4 C27 C28 C29 180.0(8)
C32 C27 C28 C29 0.8(14)
N4 C27 C28 N3 0.3(9)
C32 C27 C28 N3 -178.9(8)
C26 N3 C28 C27 0.2(9)
C25 N3 C28 C27 -177.1(7)
C26 N3 C28 C29 -179.5(9)
C25 N3 C28 C29 3.2(14)
C27 C28 C29 C30 0.8(13)
N3 C28 C29 C30 -179.6(9)
C28 C29 C30 C31 -1.6(16)
C29 C30 C31 C32 0.9(18)
C30 C31 C32 C27 0.7(16)
C28 C27 C32 C31 -1.5(14)
N4 C27 C32 C31 179.5(9)
C26 N4 C33 C34 98.2(10)
C27 N4 C33 C34 -72.5(10)
N4 C33 C34 C35 -65.6(11)
C33 C34 C35 C36 175.8(10)
